data_7216824
loop_
_publ_author_name
'Kojima, Tatsuhiro'
'Yamada, Tomofumi'
'Yakiyama, Yumi'
'Ishikawa, Eri'
'Morita, Yasushi'
'Ebihara, Masahiro'
'Kawano, Masaki'

_publ_section_title
;
 The diversity of Zn(ii) coordination networks composed of
 multi-interactive ligand TPHAP&#x2212;via weak intermolecular interaction
;
_journal_issue 28
_journal_name_full CrystEngComm
_journal_page_first 6335
_journal_paper_doi 10.1039/c3ce42382d
_journal_volume 16
_journal_year 2014
_chemical_formula_moiety '(Zn 2+), (I 1-), (C22 H12 N9 1-), 2(C1 H3 O1 H1), 3(C6 O1 H6)'
_chemical_formula_sum 'C42 H38 I N9 O5 Zn'
_chemical_formula_weight 941.08
_chemical_name_systematic
; 
 ? 
;
_space_group_IT_number 14
_symmetry_cell_setting monoclinic
_symmetry_space_group_name_Hall '-P 2yn'
_symmetry_space_group_name_H-M 'P 1 21/n 1'
_atom_sites_solution_hydrogens geom
_atom_sites_solution_primary direct
_atom_sites_solution_secondary difmap
_audit_creation_method SHELXL-97
_cell_angle_alpha 90.00
_cell_angle_beta 90.2080(10)
_cell_angle_gamma 90.00
_cell_formula_units_Z 4
_cell_length_a 15.4187(2)
_cell_length_b 12.4644(2)
_cell_length_c 21.6037(3)
_cell_measurement_reflns_used 66389
_cell_measurement_temperature 100(2)
_cell_measurement_theta_max 29.36
_cell_measurement_theta_min 2.04
_cell_volume 4151.88(10)
_computing_cell_refinement HKL3000
_computing_data_collection 'PAL ADSC Quantum-210 ADX Program'
_computing_data_reduction HKL3000
_computing_molecular_graphics 'Diamond 3'
_computing_publication_material WinGX
_computing_structure_refinement 'SHELXL-97 (Sheldrick, 1997)'
_computing_structure_solution 'SHELXS-97 (Sheldrick, 1990)'
_diffrn_ambient_temperature 100(2)
_diffrn_measured_fraction_theta_full 0.929
_diffrn_measured_fraction_theta_max 0.766
_diffrn_measurement_device_type 'ADSC Q210 CCD area detector'
_diffrn_measurement_method 'omega scan'
_diffrn_radiation_monochromator 'Si(111) double crystal monochromator'
_diffrn_radiation_source 'PLSII 2D bending magnet'
_diffrn_radiation_type synchrotron
_diffrn_radiation_wavelength 0.68898
_diffrn_reflns_av_R_equivalents 0.0409
_diffrn_reflns_av_sigmaI/netI 0.0276
_diffrn_reflns_limit_h_max 21
_diffrn_reflns_limit_h_min -21
_diffrn_reflns_limit_k_max 16
_diffrn_reflns_limit_k_min -16
_diffrn_reflns_limit_l_max 28
_diffrn_reflns_limit_l_min -28
_diffrn_reflns_number 66389
_diffrn_reflns_theta_full 24.42
_diffrn_reflns_theta_max 29.36
_diffrn_reflns_theta_min 2.04
_exptl_absorpt_coefficient_mu 1.199
_exptl_absorpt_correction_T_max 0.8564
_exptl_absorpt_correction_T_min 0.8136
_exptl_absorpt_correction_type multi-scan
_exptl_absorpt_process_details 'PLATON MULABS'
_exptl_crystal_colour 'pale yellow'
_exptl_crystal_density_diffrn 1.506
_exptl_crystal_density_method 'not measured'
_exptl_crystal_description block
_exptl_crystal_F_000 1904
_exptl_crystal_size_max 0.24
_exptl_crystal_size_mid 0.10
_exptl_crystal_size_min 0.10
_refine_diff_density_max 2.098
_refine_diff_density_min -1.653
_refine_diff_density_rms 0.171
_refine_ls_extinction_method none
_refine_ls_goodness_of_fit_ref 0.933
_refine_ls_hydrogen_treatment mixed
_refine_ls_matrix_type full
_refine_ls_number_parameters 477
_refine_ls_number_reflns 9607
_refine_ls_number_restraints 280
_refine_ls_restrained_S_all 0.933
_refine_ls_R_factor_all 0.1326
_refine_ls_R_factor_gt 0.1162
_refine_ls_shift/su_max 0.000
_refine_ls_shift/su_mean 0.000
_refine_ls_structure_factor_coef Fsqd
_refine_ls_weighting_details 'calc w=1/[\s^2^(Fo^2^)+(0.1955P)^2^+22.1177P] where P=(Fo^2^+2Fc^2^)/3'
_refine_ls_weighting_scheme calc
_refine_ls_wR_factor_gt 0.3266
_refine_ls_wR_factor_ref 0.3389
_reflns_number_gt 6986
_reflns_number_total 9607
_reflns_threshold_expression >2\s(I)
_cod_data_source_file c3ce42382d.txt
_cod_data_source_block 3
_cod_depositor_comments
;
The following automatic conversions were performed:

'_symmetry_cell_setting' value 'Monoclinic' changed to 'monoclinic'
according to
/usr/data/users/saulius/crontab/automatic-downloads/rss-feeds/RSC/lib/dictionaries/cif_core.dic
dictionary named 'cif_core.dic' version 2.4.2 from 2011-04-26.

Automatic conversion script
Id: cif_fix_values 2281 2013-09-26 08:29:07Z andrius 
;
_cod_original_sg_symbol_H-M P21/n
_cod_database_code 7216824

loop_
_symmetry_equiv_pos_as_xyz
'x, y, z'
'-x+1/2, y+1/2, -z+1/2'
'-x, -y, -z'
'x-1/2, -y-1/2, z-1/2'

loop_
_atom_site_label
_atom_site_type_symbol
_atom_site_fract_x
_atom_site_fract_y
_atom_site_fract_z
_atom_site_U_iso_or_equiv
_atom_site_adp_type
_atom_site_occupancy
_atom_site_symmetry_multiplicity
_atom_site_calc_flag
_atom_site_refinement_flags
_atom_site_disorder_assembly
_atom_site_disorder_group
O5 O 0.822(2) 0.742(2) 1.0136(15) 0.308(14) Uiso 1 1 d DU . .
C42 C 0.859(2) 0.659(3) 0.9768(15) 0.224(11) Uiso 1 1 d DU . .
O4 O 0.4248(14) 0.6341(18) 0.7106(9) 0.124(6) Uiso 0.50 1 d PDU A 1
C41 C 0.350(3) 0.697(6) 0.700(3) 0.25(3) Uiso 0.50 1 d PDU A 1
O6 O 0.284(4) 0.845(4) 0.683(3) 0.32(2) Uiso 0.50 1 d PDU B 2
C43 C 0.322(3) 0.778(3) 0.636(2) 0.154(13) Uiso 0.50 1 d PDU B 2
N1 N 0.3881(4) 0.0365(6) 0.2847(3) 0.0653(16) Uani 1 1 d . . .
C1 C 0.3156(5) 0.0850(9) 0.3039(5) 0.085(3) Uani 1 1 d . . .
H1 H 0.2632 0.0702 0.2822 0.103 Uiso 1 1 calc R . .
C2 C 0.3118(5) 0.1552(10) 0.3532(5) 0.090(3) Uani 1 1 d . . .
H2 H 0.2584 0.1874 0.3646 0.108 Uiso 1 1 calc R . .
C3 C 0.3876(5) 0.1782(7) 0.3862(4) 0.0623(18) Uani 1 1 d . . .
C4 C 0.4636(5) 0.1240(9) 0.3670(4) 0.078(2) Uani 1 1 d . . .
H4 H 0.5168 0.1349 0.3884 0.094 Uiso 1 1 calc R . .
C5 C 0.4597(5) 0.0564(8) 0.3178(4) 0.074(2) Uani 1 1 d . . .
H5 H 0.5116 0.0207 0.3061 0.088 Uiso 1 1 calc R . .
N2 N 0.0066(3) 0.5278(6) 0.6735(3) 0.0636(16) Uani 1 1 d . . .
C7 C 0.0751(5) 0.5911(8) 0.6776(4) 0.070(2) Uani 1 1 d . . .
H7 H 0.0698 0.6579 0.6984 0.084 Uiso 1 1 calc R . .
C8 C 0.1548(4) 0.5630(8) 0.6523(4) 0.071(2) Uani 1 1 d . . .
H8 H 0.2033 0.6093 0.6571 0.085 Uiso 1 1 calc R . .
C9 C 0.1632(4) 0.4695(8) 0.6207(4) 0.066(2) Uani 1 1 d . . .
C10 C 0.0911(5) 0.4011(8) 0.6177(4) 0.069(2) Uani 1 1 d . . .
H10 H 0.0944 0.3343 0.5966 0.083 Uiso 1 1 calc R . .
C11 C 0.0144(5) 0.4333(8) 0.6461(4) 0.070(2) Uani 1 1 d . . .
H11 H -0.0338 0.3858 0.6459 0.084 Uiso 1 1 calc R . .
N3 N 0.7823(4) 0.5346(6) 0.6649(3) 0.0617(15) Uani 1 1 d . . .
C13 C 0.7801(4) 0.4745(8) 0.6146(4) 0.071(2) Uani 1 1 d . . .
H13 H 0.8335 0.4513 0.5974 0.085 Uiso 1 1 calc R . .
C14 C 0.7032(4) 0.4434(8) 0.5857(4) 0.069(2) Uani 1 1 d . . .
H14 H 0.7041 0.4014 0.5490 0.083 Uiso 1 1 calc R . .
C15 C 0.6251(4) 0.4756(7) 0.6119(4) 0.0626(18) Uani 1 1 d . . .
C16 C 0.6283(4) 0.5411(8) 0.6627(4) 0.072(2) Uani 1 1 d . . .
H16 H 0.5762 0.5665 0.6808 0.086 Uiso 1 1 calc R . .
C17 C 0.7076(4) 0.5702(8) 0.6875(4) 0.068(2) Uani 1 1 d . . .
H17 H 0.7088 0.6173 0.7220 0.081 Uiso 1 1 calc R . .
C6 C 0.3879(5) 0.2527(7) 0.4407(4) 0.0632(19) Uani 1 1 d . . .
N4 N 0.3109(4) 0.2806(6) 0.4623(3) 0.0662(16) Uani 1 1 d . . .
C19 C 0.3123(4) 0.3445(7) 0.5114(4) 0.0617(18) Uani 1 1 d . . .
N5 N 0.2370(4) 0.3759(6) 0.5389(3) 0.0654(16) Uani 1 1 d . . .
C12 C 0.2451(4) 0.4393(7) 0.5901(4) 0.0650(19) Uani 1 1 d . . .
N6 N 0.3178(4) 0.4777(6) 0.6163(3) 0.0654(16) Uani 1 1 d . . .
C20 C 0.3925(4) 0.4473(7) 0.5890(4) 0.0636(19) Uani 1 1 d . . .
N7 N 0.4692(4) 0.4798(6) 0.6138(3) 0.0642(16) Uani 1 1 d . . .
C18 C 0.5402(4) 0.4434(7) 0.5845(4) 0.0602(17) Uani 1 1 d . . .
N8 N 0.5459(3) 0.3779(6) 0.5341(3) 0.0656(17) Uani 1 1 d . . .
C21 C 0.4674(4) 0.3462(7) 0.5103(3) 0.0624(18) Uani 1 1 d . . .
N9 N 0.4672(4) 0.2799(6) 0.4603(3) 0.0653(16) Uani 1 1 d . . .
C22 C 0.3917(4) 0.3797(7) 0.5365(4) 0.0610(18) Uani 1 1 d . . .
I1 I 0.39518(4) -0.26190(6) 0.25308(4) 0.0897(3) Uani 1 1 d . . .
Zn1 Zn 0.39247(5) -0.07113(8) 0.21380(4) 0.0626(3) Uani 1 1 d . . .
O1 O 0.4151(14) 0.0095(18) 0.5182(10) 0.305(13) Uani 1 1 d DU . .
C23 C 0.3741(9) 0.0718(11) 0.5604(6) 0.174(8) Uani 1 1 d GDU . .
C24 C 0.2843(9) 0.0661(10) 0.5652(6) 0.144(6) Uani 1 1 d GDU . .
H24 H 0.2520 0.0240 0.5366 0.173 Uiso 1 1 calc R . .
C25 C 0.2419(8) 0.1222(11) 0.6117(7) 0.157(6) Uani 1 1 d GU . .
H25 H 0.1805 0.1183 0.6150 0.188 Uiso 1 1 calc R . .
C26 C 0.2892(12) 0.1839(10) 0.6535(6) 0.167(7) Uani 1 1 d GU . .
H26 H 0.2601 0.2222 0.6853 0.200 Uiso 1 1 calc R . .
C27 C 0.3789(12) 0.1896(10) 0.6487(6) 0.168(8) Uani 1 1 d GU . .
H27 H 0.4112 0.2317 0.6772 0.201 Uiso 1 1 calc R . .
C28 C 0.4214(8) 0.1335(12) 0.6021(8) 0.213(10) Uani 1 1 d GDU . .
H28 H 0.4827 0.1374 0.5988 0.255 Uiso 1 1 calc R . .
O2 O 0.0936(8) 0.4063(15) 0.4649(8) 0.217(8) Uani 1 1 d DU . .
C29 C 0.0395(9) 0.3256(12) 0.4722(7) 0.177(8) Uani 1 1 d GDU . .
C30 C -0.0484(9) 0.3473(13) 0.4785(6) 0.178(8) Uani 1 1 d GDU . .
H30 H -0.0691 0.4187 0.4743 0.213 Uiso 1 1 calc R . .
C31 C -0.1061(9) 0.2644(17) 0.4911(10) 0.253(12) Uani 1 1 d GU . .
H31 H -0.1662 0.2792 0.4954 0.303 Uiso 1 1 calc R . .
C32 C -0.0758(14) 0.1599(15) 0.4973(12) 0.306(13) Uani 1 1 d GU . .
H32 H -0.1152 0.1033 0.5058 0.368 Uiso 1 1 calc R . .
C33 C 0.0122(15) 0.1383(12) 0.4909(12) 0.290(12) Uani 1 1 d GU . .
H33 H 0.0329 0.0669 0.4951 0.348 Uiso 1 1 calc R . .
C34 C 0.0698(10) 0.2211(14) 0.4783(10) 0.219(10) Uani 1 1 d GDU . .
H34 H 0.1300 0.2063 0.4740 0.262 Uiso 1 1 calc R . .
O3 O 0.5447(13) 0.7255(15) 0.7729(8) 0.235(9) Uani 1 1 d DU . .
C35 C 0.5925(11) 0.6675(11) 0.8115(6) 0.196(9) Uani 1 1 d GDU . .
C36 C 0.5648(14) 0.5659(14) 0.8291(9) 0.224(10) Uani 1 1 d GDU . .
H36 H 0.5103 0.5395 0.8150 0.269 Uiso 1 1 calc R . .
C37 C 0.6167(19) 0.5028(14) 0.8672(10) 0.295(14) Uani 1 1 d GDU . .
H37 H 0.5977 0.4333 0.8792 0.355 Uiso 1 1 calc R . .
C38 C 0.6963(17) 0.541(2) 0.8877(9) 0.331(15) Uani 1 1 d GDU . .
H38 H 0.7318 0.4982 0.9138 0.397 Uiso 1 1 calc R . .
C39 C 0.7241(12) 0.643(2) 0.8702(11) 0.324(15) Uani 1 1 d GDU . .
H39 H 0.7785 0.6692 0.8842 0.389 Uiso 1 1 calc R . .
C40 C 0.6722(12) 0.7060(14) 0.8321(10) 0.226(11) Uani 1 1 d GDU . .
H40 H 0.6911 0.7754 0.8201 0.272 Uiso 1 1 calc R . .

loop_
_atom_site_aniso_label
_atom_site_aniso_U_11
_atom_site_aniso_U_22
_atom_site_aniso_U_33
_atom_site_aniso_U_23
_atom_site_aniso_U_13
_atom_site_aniso_U_12
N1 0.038(3) 0.088(4) 0.070(4) -0.000(3) -0.014(3) 0.003(3)
C1 0.038(3) 0.122(8) 0.097(6) -0.027(6) -0.022(4) 0.012(4)
C2 0.047(4) 0.126(8) 0.097(7) -0.032(6) -0.025(4) 0.017(4)
C3 0.044(3) 0.082(5) 0.061(4) -0.000(3) -0.012(3) 0.000(3)
C4 0.037(3) 0.122(7) 0.076(5) -0.008(5) -0.015(3) -0.001(4)
C5 0.035(3) 0.103(6) 0.083(6) -0.017(5) -0.011(3) 0.008(3)
N2 0.030(2) 0.087(4) 0.074(4) 0.003(3) -0.008(2) 0.001(2)
C7 0.037(3) 0.091(6) 0.080(5) -0.004(4) -0.004(3) -0.002(3)
C8 0.033(3) 0.091(6) 0.089(6) -0.007(4) -0.010(3) -0.004(3)
C9 0.030(3) 0.100(6) 0.069(5) 0.000(4) -0.007(3) -0.004(3)
C10 0.040(3) 0.088(5) 0.079(5) 0.001(4) -0.007(3) -0.003(3)
C11 0.043(3) 0.086(6) 0.081(5) 0.004(4) -0.007(3) -0.005(3)
N3 0.034(2) 0.085(4) 0.066(4) 0.001(3) -0.004(2) 0.001(2)
C13 0.030(3) 0.108(6) 0.074(5) 0.005(4) -0.009(3) 0.002(3)
C14 0.036(3) 0.102(6) 0.069(5) -0.001(4) -0.008(3) 0.001(3)
C15 0.033(3) 0.090(5) 0.065(4) 0.008(4) -0.008(3) -0.001(3)
C16 0.033(3) 0.109(6) 0.073(5) -0.005(4) -0.012(3) 0.001(3)
C17 0.034(3) 0.098(6) 0.071(5) -0.008(4) -0.006(3) 0.002(3)
C6 0.037(3) 0.088(5) 0.065(4) 0.003(4) -0.007(3) 0.000(3)
N4 0.036(3) 0.087(4) 0.075(4) -0.003(3) -0.008(3) -0.000(3)
C19 0.034(3) 0.087(5) 0.064(4) 0.003(4) -0.009(3) -0.001(3)
N5 0.033(2) 0.091(5) 0.072(4) -0.001(3) -0.005(3) -0.000(3)
C12 0.033(3) 0.094(6) 0.068(5) 0.001(4) -0.006(3) -0.001(3)
N6 0.037(3) 0.089(5) 0.071(4) -0.004(3) -0.005(3) -0.001(3)
C20 0.039(3) 0.088(5) 0.064(4) 0.009(4) -0.010(3) 0.000(3)
N7 0.035(2) 0.091(5) 0.066(4) 0.003(3) -0.009(2) -0.003(3)
C18 0.032(3) 0.090(5) 0.059(4) 0.004(3) -0.007(3) -0.002(3)
N8 0.033(2) 0.099(5) 0.065(4) -0.000(3) -0.008(2) 0.000(3)
C21 0.039(3) 0.090(5) 0.059(4) 0.003(4) -0.011(3) -0.005(3)
N9 0.042(3) 0.085(4) 0.069(4) 0.001(3) -0.013(3) -0.002(3)
C22 0.038(3) 0.080(5) 0.066(4) 0.005(3) -0.011(3) -0.002(3)
I1 0.0520(3) 0.0902(5) 0.1267(7) 0.0176(4) -0.0190(3) -0.0048(2)
Zn1 0.0311(3) 0.0873(6) 0.0692(6) 0.0018(4) -0.0090(3) 0.0010(3)
O1 0.35(3) 0.27(3) 0.29(3) 0.08(2) 0.09(2) 0.06(2)
C23 0.23(2) 0.145(15) 0.151(15) 0.063(12) 0.011(15) -0.004(14)
C24 0.128(12) 0.151(13) 0.152(14) 0.030(11) 0.020(11) -0.005(11)
C25 0.157(15) 0.143(14) 0.171(16) 0.012(12) -0.009(13) -0.027(12)
C26 0.211(19) 0.143(14) 0.147(13) 0.046(11) 0.012(14) -0.006(14)
C27 0.193(18) 0.140(13) 0.170(15) 0.070(12) -0.068(14) -0.023(14)
C28 0.20(2) 0.20(2) 0.24(2) 0.138(17) -0.017(17) -0.008(16)
O2 0.098(8) 0.36(2) 0.195(14) 0.036(15) -0.042(9) 0.001(12)
C29 0.193(19) 0.195(18) 0.142(12) 0.028(13) -0.067(14) -0.045(16)
C30 0.192(18) 0.198(18) 0.142(12) 0.022(13) -0.079(13) 0.005(15)
C31 0.22(2) 0.25(3) 0.29(2) -0.01(2) 0.06(2) 0.050(19)
C32 0.22(2) 0.29(3) 0.41(3) 0.00(3) 0.12(2) 0.05(2)
C33 0.19(2) 0.28(3) 0.40(3) -0.05(3) 0.07(2) -0.03(2)
C34 0.144(17) 0.21(2) 0.30(2) -0.06(2) 0.050(18) -0.043(15)
O3 0.25(2) 0.234(17) 0.222(17) -0.070(15) 0.045(16) 0.080(15)
C35 0.26(2) 0.154(16) 0.173(16) -0.012(14) -0.065(16) 0.052(16)
C36 0.31(3) 0.149(16) 0.209(19) 0.043(15) -0.067(19) -0.067(17)
C37 0.37(3) 0.24(2) 0.28(3) 0.06(2) -0.05(3) -0.08(2)
C38 0.39(3) 0.28(3) 0.32(3) 0.02(3) 0.00(3) -0.05(3)
C39 0.37(3) 0.30(3) 0.30(3) -0.00(3) 0.00(3) 0.02(3)
C40 0.27(3) 0.21(2) 0.19(2) -0.058(18) -0.022(19) 0.03(2)

loop_
_atom_type_symbol
_atom_type_description
_atom_type_scat_dispersion_real
_atom_type_scat_dispersion_imag
_atom_type_scat_source
C C 0.0029 0.0015 'International Tables Vol C Tables 4.2.6.8 and 6.1.1.4'
H H 0.0000 0.0000 'International Tables Vol C Tables 4.2.6.8 and 6.1.1.4'
I I -0.4926 1.7198 'International Tables Vol C Tables 4.2.6.8 and 6.1.1.4'
N N 0.0057 0.0031 'International Tables Vol C Tables 4.2.6.8 and 6.1.1.4'
O O 0.0101 0.0057 'International Tables Vol C Tables 4.2.6.8 and 6.1.1.4'
Zn Zn 0.3005 1.3594 'International Tables Vol C Tables 4.2.6.8 and 6.1.1.4'

loop_
_geom_angle_atom_site_label_1
_geom_angle_atom_site_label_2
_geom_angle_atom_site_label_3
_geom_angle
_geom_angle_site_symmetry_1
_geom_angle_site_symmetry_3
C5 N1 C1 116.0(7) . .
C5 N1 Zn1 119.7(5) . .
C1 N1 Zn1 124.1(5) . .
N1 C1 C2 124.3(7) . .
C1 C2 C3 119.2(8) . .
C2 C3 C4 116.4(8) . .
C2 C3 C6 121.9(7) . .
C4 C3 C6 121.7(6) . .
C5 C4 C3 119.5(6) . .
N1 C5 C4 124.6(7) . .
C7 N2 C11 119.2(7) . .
C7 N2 Zn1 120.3(6) . 4_566
C11 N2 Zn1 120.4(5) . 4_566
N2 C7 C8 122.0(9) . .
C9 C8 C7 120.0(7) . .
C8 C9 C10 117.9(7) . .
C8 C9 C12 121.9(7) . .
C10 C9 C12 120.3(8) . .
C11 C10 C9 118.6(9) . .
N2 C11 C10 122.1(8) . .
C13 N3 C17 118.2(6) . .
C13 N3 Zn1 124.7(5) . 4_666
C17 N3 Zn1 117.0(5) . 4_666
N3 C13 C14 123.1(7) . .
C15 C14 C13 118.3(8) . .
C16 C15 C14 118.0(6) . .
C16 C15 C18 120.6(7) . .
C14 C15 C18 121.4(7) . .
C15 C16 C17 119.8(7) . .
N3 C17 C16 122.5(8) . .
N4 C6 N9 129.9(8) . .
N4 C6 C3 116.0(6) . .
N9 C6 C3 114.0(7) . .
C6 N4 C19 115.3(6) . .
N4 C19 N5 120.7(6) . .
N4 C19 C22 120.4(7) . .
N5 C19 C22 118.9(7) . .
C19 N5 C12 116.3(6) . .
N6 C12 N5 128.5(7) . .
N6 C12 C9 115.8(7) . .
N5 C12 C9 115.7(6) . .
C12 N6 C20 115.4(7) . .
N6 C20 N7 119.2(7) . .
N6 C20 C22 120.8(6) . .
N7 C20 C22 120.0(7) . .
C18 N7 C20 115.0(7) . .
N7 C18 N8 129.3(6) . .
N7 C18 C15 115.9(7) . .
N8 C18 C15 114.8(6) . .
C18 N8 C21 114.3(6) . .
N9 C21 C22 121.1(6) . .
N9 C21 N8 118.2(7) . .
C22 C21 N8 120.7(7) . .
C6 N9 C21 113.9(7) . .
C21 C22 C19 119.3(7) . .
C21 C22 C20 120.7(6) . .
C19 C22 C20 120.0(7) . .
N1 Zn1 N2 100.2(3) . 4_665
N1 Zn1 N3 102.2(3) . 4_565
N2 Zn1 N3 115.8(3) 4_665 4_565
N1 Zn1 I1 111.6(2) . .
N2 Zn1 I1 112.3(2) 4_665 .
N3 Zn1 I1 113.3(2) 4_565 .
O1 C23 C24 119.2(8) . .
O1 C23 C28 120.5(8) . .
C24 C23 C28 120.0 . .
C23 C24 C25 120.0 . .
C26 C25 C24 120.0 . .
C25 C26 C27 120.0 . .
C28 C27 C26 120.0 . .
C27 C28 C23 120.0 . .
O2 C29 C30 118.8(8) . .
O2 C29 C34 121.0(8) . .
C30 C29 C34 120.0 . .
C31 C30 C29 120.0 . .
C30 C31 C32 120.0 . .
C31 C32 C33 120.0 . .
C34 C33 C32 120.0 . .
C33 C34 C29 120.0 . .
O3 C35 C36 119.8(8) . .
O3 C35 C40 120.1(8) . .
C36 C35 C40 120.0 . .
C35 C36 C37 120.0 . .
C38 C37 C36 120.0 . .
C37 C38 C39 120.0 . .
C38 C39 C40 120.0 . .
C39 C40 C35 120.0 . .

loop_
_geom_bond_atom_site_label_1
_geom_bond_atom_site_label_2
_geom_bond_distance
_geom_bond_site_symmetry_2
O5 C42 1.431(17) .
O4 C41 1.415(18) .
O6 C43 1.437(18) .
N1 C5 1.337(9) .
N1 C1 1.339(11) .
N1 Zn1 2.037(7) .
C1 C2 1.379(14) .
C2 C3 1.395(10) .
C3 C4 1.415(11) .
C3 C6 1.499(12) .
C4 C5 1.358(13) .
N2 C7 1.321(10) .
N2 C11 1.324(12) .
N2 Zn1 2.039(6) 4_566
C7 C8 1.391(11) .
C8 C9 1.357(13) .
C9 C10 1.403(10) .
C9 C12 1.476(10) .
C10 C11 1.393(12) .
N3 C13 1.318(11) .
N3 C17 1.330(9) .
N3 Zn1 2.048(6) 4_666
C13 C14 1.394(9) .
C14 C15 1.392(11) .
C15 C16 1.368(12) .
C15 C18 1.490(9) .
C16 C17 1.382(9) .
C6 N4 1.323(10) .
C6 N9 1.337(9) .
N4 C19 1.328(11) .
C19 N5 1.363(9) .
C19 C22 1.408(9) .
N5 C12 1.365(11) .
C12 N6 1.342(9) .
N6 C20 1.350(10) .
C20 N7 1.357(8) .
C20 C22 1.413(12) .
N7 C18 1.345(10) .
C18 N8 1.365(11) .
N8 C21 1.372(8) .
C21 N9 1.359(11) .
C21 C22 1.365(11) .
I1 Zn1 2.5250(12) .
Zn1 N2 2.039(6) 4_665
Zn1 N3 2.048(6) 4_565
O1 C23 1.355(11) .
C23 C24 1.3900 .
C23 C28 1.3900 .
C24 C25 1.3900 .
C25 C26 1.3900 .
C26 C27 1.3900 .
C27 C28 1.3900 .
O2 C29 1.316(10) .
C29 C30 1.3900 .
C29 C34 1.3900 .
C30 C31 1.3900 .
C31 C32 1.3900 .
C32 C33 1.3900 .
C33 C34 1.3900 .
O3 C35 1.326(10) .
C35 C36 1.3900 .
C35 C40 1.3900 .
C36 C37 1.3900 .
C37 C38 1.3900 .
C38 C39 1.3900 .
C39 C40 1.3900 .
